data_4327659
loop_
_publ_author_name
'Cheng-Yong Su'
'Bei-Sheng Kang'
'Han-Qin Liu'
'Qi-Guang Wang'
'Zhong-Ning Chen'
'Zhong-Ling Lu'
'Ye-Xiang Tong'
'Thomas C. W. Mak'

_publ_section_title
;
 Luminescent Lanthanide Complexes with Encapsulating Polybenzimidazole
 Tripodal Ligands
;
_journal_name_full 'Inorganic Chemistry'
_journal_page_first 1374
_journal_page_last 1375
_journal_paper_doi 10.1021/ic980899+
_journal_volume 38
_journal_year 1999
_chemical_formula_sum 'C33 H39 N7'
_chemical_formula_weight 533.71
_chemical_name_systematic
; 
 ? 
;
_space_group_IT_number 14
_symmetry_cell_setting monoclinic
_symmetry_space_group_name_Hall '-P 2ybc'
_symmetry_space_group_name_H-M 'P 1 21/c 1'
_atom_sites_solution_hydrogens geom
_atom_sites_solution_primary direct
_atom_sites_solution_secondary difmap
_audit_creation_method SHELXL
_cell_angle_alpha 90.00
_cell_angle_beta 95.820(10)
_cell_angle_gamma 90.00
_cell_formula_units_Z 4
_cell_length_a 16.627(3)
_cell_length_b 13.161(2)
_cell_length_c 14.045(2)
_cell_measurement_temperature 293(2)
_cell_volume 3057.6(8)
_computing_cell_refinement BIOTEX
_computing_data_collection BIOTEX
_computing_data_reduction BIOTEX
_computing_structure_refinement 'SHELXL-93 (Sheldrick, 1993)'
_computing_structure_solution 'SHELXS-86 (Sheldrick, 1990)'
_diffrn_ambient_temperature 293(2)
_diffrn_measurement_device 'Rigaku RAXIS IIC IP'
_diffrn_measurement_method '\w scans'
_diffrn_radiation_monochromator graphite
_diffrn_radiation_source 'fine-focus sealed tube'
_diffrn_radiation_type MoK\a
_diffrn_radiation_wavelength 0.71073
_diffrn_reflns_av_R_equivalents 0.0331
_diffrn_reflns_av_sigmaI/netI 0.0546
_diffrn_reflns_limit_h_max 19
_diffrn_reflns_limit_h_min -20
_diffrn_reflns_limit_k_max 15
_diffrn_reflns_limit_k_min -15
_diffrn_reflns_limit_l_max 16
_diffrn_reflns_limit_l_min 0
_diffrn_reflns_number 8414
_diffrn_reflns_theta_max 25.53
_diffrn_reflns_theta_min 1.23
_exptl_absorpt_coefficient_mu 0.071
_exptl_absorpt_correction_T_max 1.113
_exptl_absorpt_correction_T_min .813
_exptl_absorpt_correction_type ABSCOR
_exptl_crystal_colour Yellowish
_exptl_crystal_density_diffrn 1.159
_exptl_crystal_description block
_exptl_crystal_F_000 1144
_exptl_crystal_size_max .4
_exptl_crystal_size_mid .4
_exptl_crystal_size_min .3
_refine_diff_density_max 0.614
_refine_diff_density_min -0.337
_refine_diff_density_rms 0.051
_refine_ls_extinction_coef 0.0216(49)
_refine_ls_extinction_expression Fc^*^=kFc[1+0.001xFc^2^\l^3^/sin(2\q)]^-1/4^
_refine_ls_extinction_method SHELXL
_refine_ls_goodness_of_fit_all 1.131
_refine_ls_goodness_of_fit_obs 1.157
_refine_ls_matrix_type full
_refine_ls_number_parameters 441
_refine_ls_number_reflns 4958
_refine_ls_number_restraints 0
_refine_ls_restrained_S_all 1.149
_refine_ls_restrained_S_obs 1.157
_refine_ls_R_factor_all 0.1021
_refine_ls_R_factor_obs 0.0883
_refine_ls_shift/esd_max 0.026
_refine_ls_shift/esd_mean 0.001
_refine_ls_structure_factor_coef Fsqd
_refine_ls_weighting_details 'w=1/[\s^2^(Fo^2^)+(0.1653P)^2^+0.5189P] where P=(Fo^2^+2Fc^2^)/3'
_refine_ls_weighting_scheme calc
_refine_ls_wR_factor_all 0.2791
_refine_ls_wR_factor_obs 0.2602
_reflns_number_observed 4234
_reflns_number_total 4961
_reflns_observed_criterion >2sigma(I)
_cod_data_source_file ic9808992B_3.cif
_cod_data_source_block ligand
_cod_depositor_comments
;
The following automatic conversions were performed:

'_refine_ls_weighting_scheme' value 'calc
w=1/[\s^2^(Fo^2^)+(0.1653P)^2^+0.5189P] where P=(Fo^2^+2Fc^2^)/3' was
changed to 'calc'. New tag '_refine_ls_weighting_details' was
created. The value of the new tag was set to
'w=1/[\s^2^(Fo^2^)+(0.1653P)^2^+0.5189P] where P=(Fo^2^+2Fc^2^)/3'.

Automatic conversion script
Id: cif_fix_values 3143 2015-03-26 13:38:13Z robertas 
;
_cod_database_code 4327659

loop_
_symmetry_equiv_pos_as_xyz
'x, y, z'
'-x, y+1/2, -z+1/2'
'-x, -y, -z'
'x, -y-1/2, z-1/2'

loop_
_atom_site_aniso_label
_atom_site_aniso_U_11
_atom_site_aniso_U_22
_atom_site_aniso_U_33
_atom_site_aniso_U_23
_atom_site_aniso_U_13
_atom_site_aniso_U_12
N1 0.0691(14) 0.0562(13) 0.0615(13) 0.0016(10) 0.0010(11) -0.0054(10)
N2 0.073(2) 0.0683(15) 0.075(2) 0.0035(13) 0.0098(12) 0.0027(12)
N3 0.082(2) 0.0690(15) 0.0693(15) 0.0014(12) 0.0068(12) 0.0018(13)
N4 0.070(2) 0.072(2) 0.079(2) -0.0077(13) -0.0041(12) -0.0021(12)
N5 0.0701(14) 0.0619(13) 0.0744(15) -0.0098(12) -0.0015(12) -0.0054(11)
N6 0.088(2) 0.076(2) 0.076(2) 0.0123(14) 0.0066(13) -0.0095(14)
N7 0.076(2) 0.073(2) 0.0699(15) 0.0073(12) 0.0033(12) -0.0039(13)
C1 0.069(2) 0.059(2) 0.075(2) 0.0008(14) 0.0005(14) -0.0068(14)
C2 0.065(2) 0.060(2) 0.067(2) 0.0045(13) 0.0037(13) -0.0090(13)
C3 0.066(2) 0.071(2) 0.087(2) 0.010(2) 0.0110(15) 0.0015(14)
C4 0.099(3) 0.106(3) 0.114(3) 0.016(3) 0.024(2) 0.030(2)
C5 0.096(3) 0.111(3) 0.152(4) 0.031(3) 0.009(3) 0.034(3)
C6 0.089(3) 0.107(3) 0.124(4) 0.038(3) -0.010(2) 0.011(2)
C7 0.091(2) 0.099(3) 0.085(2) 0.025(2) -0.001(2) -0.002(2)
C8 0.069(2) 0.068(2) 0.079(2) 0.0123(15) 0.0042(14) -0.0034(14)
C9 0.125(3) 0.128(4) 0.078(2) 0.001(2) 0.020(2) 0.034(3)
C12 0.076(2) 0.061(2) 0.063(2) 0.0009(13) -0.0085(13) -0.0001(14)
C13 0.069(2) 0.0562(15) 0.067(2) -0.0013(13) -0.0074(13) 0.0022(13)
C14 0.069(2) 0.072(2) 0.081(2) -0.005(2) -0.0023(15) 0.0069(15)
C15 0.074(2) 0.099(3) 0.105(3) -0.004(2) 0.013(2) 0.005(2)
C16 0.090(3) 0.098(3) 0.106(3) -0.003(2) 0.026(2) 0.018(2)
C17 0.114(3) 0.104(3) 0.085(2) -0.024(2) 0.013(2) 0.026(3)
C18 0.096(3) 0.088(2) 0.086(2) -0.023(2) 0.003(2) 0.004(2)
C19 0.075(2) 0.063(2) 0.076(2) -0.0084(14) -0.0009(14) 0.0064(14)
C23 0.082(2) 0.070(2) 0.063(2) 0.0001(14) 0.0075(15) -0.010(2)
C24 0.077(2) 0.066(2) 0.061(2) -0.0002(14) 0.0079(13) -0.0057(14)
C25 0.081(2) 0.074(2) 0.083(2) 0.008(2) 0.013(2) -0.008(2)
C26 0.109(3) 0.087(3) 0.109(3) 0.018(2) 0.013(2) -0.015(2)
C27 0.131(4) 0.084(3) 0.147(4) 0.004(3) 0.028(3) -0.043(3)
C28 0.100(3) 0.103(3) 0.128(4) -0.006(3) 0.009(3) -0.034(3)
C29 0.085(2) 0.095(3) 0.104(3) -0.002(2) 0.004(2) -0.016(2)
C30 0.074(2) 0.071(2) 0.085(2) 0.000(2) 0.012(2) -0.009(2)
C31 0.082(2) 0.091(2) 0.066(2) 0.007(2) 0.001(2) -0.011(2)
C32 0.093(3) 0.103(3) 0.096(3) 0.014(2) 0.011(2) 0.004(2)
C33 0.098(3) 0.098(3) 0.136(4) 0.032(3) -0.011(3) 0.002(2)
C20 0.090(2) 0.085(2) 0.087(2) -0.018(2) 0.009(2) -0.021(2)
C21 0.160(5) 0.094(3) 0.180(6) -0.012(3) 0.018(4) -0.039(3)
C22 0.202(6) 0.135(5) 0.157(5) -0.017(4) 0.029(5) -0.064(5)

loop_
_atom_site_label
_atom_site_type_symbol
_atom_site_fract_x
_atom_site_fract_y
_atom_site_fract_z
_atom_site_U_iso_or_equiv
_atom_site_thermal_displace_type
_atom_site_occupancy
_atom_site_calc_flag
_atom_site_refinement_flags
_atom_site_disorder_group
N1 N 0.32077(14) -0.0010(2) 0.4508(2) 0.0627(6) Uani 1 d . .
N2 N 0.2578(2) 0.2355(2) 0.4494(2) 0.0721(7) Uani 1 d . .
N3 N 0.2897(2) 0.1928(2) 0.3037(2) 0.0735(7) Uani 1 d . .
N4 N 0.4912(2) -0.0661(2) 0.3609(2) 0.0746(7) Uani 1 d . .
N5 N 0.38646(15) -0.1658(2) 0.3103(2) 0.0694(7) Uani 1 d . .
N6 N 0.2174(2) -0.1664(2) 0.5803(2) 0.0802(8) Uani 1 d . .
N7 N 0.1489(2) -0.0969(2) 0.4501(2) 0.0732(7) Uani 1 d . .
C1 C 0.3594(2) 0.0996(2) 0.4456(3) 0.0682(8) Uani 1 d . .
C2 C 0.3022(2) 0.1764(2) 0.4005(2) 0.0644(7) Uani 1 d . .
C3 C 0.2134(2) 0.2940(2) 0.3800(2) 0.0746(8) Uani 1 d . .
C4 C 0.1564(3) 0.3689(4) 0.3901(4) 0.1054(13) Uani 1 d . .
C5 C 0.1217(3) 0.4151(4) 0.3083(4) 0.120(2) Uani 1 d . .
C6 C 0.1432(3) 0.3915(4) 0.2188(4) 0.1082(14) Uani 1 d . .
C7 C 0.1990(2) 0.3169(3) 0.2062(3) 0.0923(11) Uani 1 d . .
C8 C 0.2332(2) 0.2689(2) 0.2899(2) 0.0723(8) Uani 1 d . .
C9 C 0.3307(3) 0.1461(4) 0.2290(3) 0.1099(14) Uani 1 d . .
C10 C 0.2878(3) 0.0604(5) 0.1814(4) 0.096(2) Uiso 0.70 d P 1
C11 C 0.3240(5) 0.0207(6) 0.0945(6) 0.124(2) Uiso 0.70 d P 1
C10' C 0.3735(16) 0.1556(19) 0.1927(18) 0.151(8) Uiso 0.30 d P 2
C11' C 0.3810(12) 0.0601(15) 0.1020(14) 0.131(5) Uiso 0.30 d P 2
C12 C 0.3827(2) -0.0802(2) 0.4687(2) 0.0676(8) Uani 1 d . .
C13 C 0.4215(2) -0.1041(2) 0.3808(2) 0.0651(7) Uani 1 d . .
C14 C 0.5030(2) -0.1059(2) 0.2714(2) 0.0747(8) Uani 1 d . .
C15 C 0.5662(2) -0.0914(3) 0.2156(3) 0.0922(11) Uani 1 d . .
C16 C 0.5612(3) -0.1396(3) 0.1282(3) 0.0971(12) Uani 1 d . .
C17 C 0.4962(3) -0.2019(4) 0.0971(3) 0.1010(13) Uani 1 d . .
C18 C 0.4334(3) -0.2190(3) 0.1513(3) 0.0905(11) Uani 1 d . .
C19 C 0.4383(2) -0.1691(2) 0.2392(2) 0.0720(8) Uani 1 d . .
C23 C 0.2678(2) -0.0008(3) 0.5282(2) 0.0714(8) Uani 1 d . .
C24 C 0.2118(2) -0.0889(2) 0.5212(2) 0.0681(7) Uani 1 d . .
C25 C 0.1532(2) -0.2296(3) 0.5468(2) 0.0791(9) Uani 1 d . .
C26 C 0.1301(3) -0.3227(3) 0.5828(4) 0.1016(12) Uani 1 d . .
C27 C 0.0633(3) -0.3684(4) 0.5337(5) 0.120(2) Uani 1 d . .
C28 C 0.0211(3) -0.3261(4) 0.4545(4) 0.1105(14) Uani 1 d . .
C29 C 0.0432(2) -0.2347(3) 0.4179(3) 0.0950(11) Uani 1 d . .
C30 C 0.1104(2) -0.1878(3) 0.4663(2) 0.0764(8) Uani 1 d . .
C31 C 0.1248(2) -0.0236(3) 0.3741(2) 0.0800(9) Uani 1 d . .
C32 C 0.0634(3) 0.0522(4) 0.3988(3) 0.0972(12) Uani 1 d . .
C33 C 0.0367(3) 0.1213(4) 0.3172(4) 0.112(2) Uani 1 d . .
C20 C 0.3123(2) -0.2226(3) 0.3086(3) 0.0872(10) Uani 1 d . .
C21 C 0.3253(4) -0.3298(4) 0.3518(5) 0.145(2) Uani 1 d . .
H21A H 0.3662(4) -0.3638(4) 0.3189(5) 0.080 Uiso 1 d R .
H21B H 0.3464(4) -0.3229(4) 0.4184(5) 0.080 Uiso 1 d R .
C22 C 0.2577(4) -0.3915(5) 0.3466(5) 0.164(2) Uani 1 d . .
H22A H 0.2721(4) -0.4570(5) 0.3732(5) 0.080 Uiso 1 d R .
H22B H 0.2361(4) -0.3992(5) 0.2810(5) 0.080 Uiso 1 d R .
H22C H 0.2178(4) -0.3608(5) 0.3822(5) 0.080 Uiso 1 d R .
H33A H 0.0055(22) 0.1638(29) 0.3206(27) 0.080 Uiso 1 d . .
H33B H 0.0781(20) 0.1700(27) 0.2904(24) 0.080 Uiso 1 d . .
H33C H 0.0075(21) 0.0706(26) 0.2520(24) 0.080 Uiso 1 d . .
H1A H 0.3987(21) 0.0938(27) 0.4073(24) 0.080 Uiso 1 d . .
H1B H 0.3759(19) 0.1209(24) 0.5130(26) 0.080 Uiso 1 d . .
H4B H 0.1497(21) 0.3815(26) 0.4533(26) 0.080 Uiso 1 d . .
H5A H 0.0708(19) 0.4658(26) 0.3187(22) 0.080 Uiso 1 d . .
H6B H 0.1106(20) 0.4257(26) 0.1603(23) 0.080 Uiso 1 d . .
H7A H 0.2159(20) 0.3036(26) 0.1429(26) 0.080 Uiso 1 d . .
H12A H 0.3575(20) -0.1438(26) 0.4867(23) 0.080 Uiso 1 d . .
H12B H 0.4211(20) -0.0618(26) 0.5217(24) 0.080 Uiso 1 d . .
H15A H 0.6118(20) -0.0518(27) 0.2380(23) 0.080 Uiso 1 d . .
H16A H 0.6080(20) -0.1312(24) 0.0833(24) 0.080 Uiso 1 d . .
H17A H 0.4973(20) -0.2372(27) 0.0422(24) 0.080 Uiso 1 d . .
H18A H 0.3878(21) -0.2580(26) 0.1280(24) 0.080 Uiso 1 d . .
H20A H 0.2926(19) -0.2171(25) 0.2380(25) 0.080 Uiso 1 d . .
H20B H 0.2832(20) -0.1882(27) 0.3469(26) 0.080 Uiso 1 d . .
H23A H 0.2381(20) 0.0684(28) 0.5203(23) 0.080 Uiso 1 d . .
H23B H 0.3010(19) -0.0049(24) 0.5926(25) 0.080 Uiso 1 d . .
H26A H 0.1613(20) -0.3449(26) 0.6383(26) 0.080 Uiso 1 d . .
H27A H 0.0487(22) -0.4181(31) 0.5468(26) 0.080 Uiso 1 d . .
H28A H -0.0222(22) -0.3576(27) 0.4230(25) 0.080 Uiso 1 d . .
H29A H 0.0163(20) -0.2052(26) 0.3567(25) 0.080 Uiso 1 d . .
H31A H 0.1037(20) -0.0586(26) 0.3191(25) 0.080 Uiso 1 d . .
H31B H 0.1696(21) 0.0080(25) 0.3574(23) 0.080 Uiso 1 d . .
H32A H 0.0812(21) 0.0879(28) 0.4495(26) 0.080 Uiso 1 d . .
H32B H 0.0232(19) 0.0135(26) 0.4314(24) 0.080 Uiso 1 d . .

loop_
_atom_type_symbol
_atom_type_description
_atom_type_scat_dispersion_real
_atom_type_scat_dispersion_imag
_atom_type_scat_source
C C 0.0033 0.0016 'International Tables Vol C Tables 4.2.6.8 and 6.1.1.4'
H H 0.0000 0.0000 'International Tables Vol C Tables 4.2.6.8 and 6.1.1.4'
N N 0.0061 0.0033 'International Tables Vol C Tables 4.2.6.8 and 6.1.1.4'

loop_
_geom_angle_atom_site_label_1
_geom_angle_atom_site_label_2
_geom_angle_atom_site_label_3
_geom_angle
C23 N1 C12 109.7(2)
C23 N1 C1 109.4(2)
C12 N1 C1 110.1(2)
C2 N2 C3 104.3(3)
C2 N3 C8 106.7(3)
C2 N3 C9 128.1(3)
C8 N3 C9 125.1(3)
C13 N4 C14 104.8(3)
C13 N5 C19 106.9(2)
C13 N5 C20 128.5(3)
C19 N5 C20 124.5(3)
C24 N6 C25 104.3(3)
C24 N7 C30 106.1(3)
C24 N7 C31 127.6(3)
C30 N7 C31 126.2(3)
N1 C1 C2 111.7(2)
N2 C2 N3 112.9(3)
N2 C2 C1 123.3(3)
N3 C2 C1 123.8(3)
C8 C3 C4 119.6(3)
C8 C3 N2 110.5(3)
C4 C3 N2 129.9(4)
C5 C4 C3 117.6(4)
C4 C5 C6 122.5(4)
C7 C6 C5 121.3(4)
C6 C7 C8 115.9(4)
N3 C8 C3 105.6(3)
N3 C8 C7 131.3(3)
C3 C8 C7 123.1(3)
C10' C9 N3 142.1(18)
N3 C9 C10 114.6(5)
C9 C10 C11 114.9(5)
C9 C10' C11' 114.1(22)
N1 C12 C13 111.4(2)
N4 C13 N5 113.0(3)
N4 C13 C12 124.2(3)
N5 C13 C12 122.7(3)
C15 C14 N4 129.9(3)
C15 C14 C19 120.1(3)
N4 C14 C19 109.9(3)
C16 C15 C14 117.4(4)
C15 C16 C17 121.8(4)
C18 C17 C16 122.2(4)
C17 C18 C19 115.8(4)
N5 C19 C18 132.0(3)
N5 C19 C14 105.3(3)
C18 C19 C14 122.7(3)
N1 C23 C24 111.6(3)
N6 C24 N7 113.5(3)
N6 C24 C23 124.1(3)
N7 C24 C23 122.3(3)
C30 C25 C26 120.5(4)
C30 C25 N6 110.4(3)
C26 C25 N6 129.1(4)
C27 C26 C25 116.0(5)
C28 C27 C26 123.1(4)
C29 C28 C27 121.6(4)
C28 C29 C30 116.0(4)
N7 C30 C25 105.6(3)
N7 C30 C29 131.6(3)
C25 C30 C29 122.8(3)
N7 C31 C32 114.5(3)
C31 C32 C33 112.6(4)
N5 C20 C21 112.5(4)
C22 C21 C20 115.9(5)

loop_
_geom_bond_atom_site_label_1
_geom_bond_atom_site_label_2
_geom_bond_distance
N1 C23 1.467(4)
N1 C12 1.468(4)
N1 C1 1.476(4)
N2 C2 1.313(4)
N2 C3 1.394(4)
N3 C2 1.372(4)
N3 C8 1.372(4)
N3 C9 1.445(5)
N4 C13 1.318(4)
N4 C14 1.394(4)
N5 C13 1.365(4)
N5 C19 1.384(4)
N5 C20 1.441(4)
N6 C24 1.313(4)
N6 C25 1.397(4)
N7 C24 1.375(4)
N7 C30 1.386(4)
N7 C31 1.464(4)
C1 C2 1.485(4)
C3 C8 1.380(5)
C3 C4 1.384(5)
C4 C5 1.374(6)
C5 C6 1.377(7)
C6 C7 1.374(6)
C7 C8 1.404(5)
C9 C10' 0.92(2)
C9 C10 1.461(8)
C10 C11 1.508(9)
C10' C11' 1.80(3)
C12 C13 1.483(4)
C14 C15 1.386(5)
C14 C19 1.398(4)
C15 C16 1.377(6)
C16 C17 1.390(6)
C17 C18 1.372(6)
C18 C19 1.394(5)
C23 C24 1.483(4)
C25 C30 1.387(5)
C25 C26 1.394(5)
C26 C27 1.384(7)
C27 C28 1.373(8)
C28 C29 1.373(6)
C29 C30 1.391(5)
C31 C32 1.493(6)
C32 C33 1.495(6)
C20 C21 1.541(7)
C21 C22 1.382(7)
